data_1537148
loop_
_publ_author_name
'Kutoglu, A.'
'Allmann, R.'
'Nikolov, V.'
'Petrov, K.'

_publ_section_title
;
 The crystal structure of Li2 Ba P2 O7
;
_journal_name_full 'Private Communication'
_journal_page_first 1
_journal_page_last 1
_journal_volume 2003
_journal_year 2003
_chemical_formula_sum 'Ba Li2 O7 P2'
_chemical_name_systematic 'Li2 Ba (P2 O7)'
_space_group_crystal_system monoclinic
_space_group_IT_number 15
_space_group_name_Hall '-A 2ya'
_space_group_name_H-M_alt 'A 1 2/a 1'
_cell_angle_alpha 90
_cell_angle_beta 90.7
_cell_angle_gamma 90
_cell_formula_units_Z 8
_cell_length_a 13.865
_cell_length_b 12.163
_cell_length_c 7.087
_cell_volume 1195.062
_citation_journal_id_ASTM PRICO6
_cod_data_source_file Kutoglu_PRICO6_2003_1745.cif
_cod_data_source_block Ba1Li2O7P2
_cod_depositor_comments
;
 Updating space group information.

 Antanas Vaitkus,
 2018-07-23
;
_cod_original_formula_sum 'Ba1 Li2 O7 P2'
_cod_database_code 1537148

loop_
_space_group_symop_id
_space_group_symop_operation_xyz
1 x,y,z
2 -x+1/2,y,-z
3 -x,-y,-z
4 x-1/2,-y,z
5 x,y+1/2,z+1/2
6 -x+1/2,y+1/2,-z+1/2
7 -x,-y+1/2,-z+1/2
8 x-1/2,-y+1/2,z+1/2

loop_
_atom_site_label
_atom_site_type_symbol
_atom_site_fract_x
_atom_site_fract_y
_atom_site_fract_z
_atom_site_occupancy
_atom_site_U_iso_or_equiv
P1 P+5 0.11914 0.1047 -0.32276 1 0.0
Li3 Li+1 0.25 -0.234 0 1 0.0
O5 O-2 0.1145 0.2736 0.0898 1 0.0
Li2 Li+1 0.25 0.2333 0 1 0.0
Li1 Li+1 0.008 0.2646 -0.4677 1 0.0
O7 O-2 0.0643 0.3871 0.3788 1 0.0
O1 O-2 0.2001 0.1094 -0.1717 1 0.0
O6 O-2 0.239 0.3638 0.2805 1 0.0
Ba1 Ba+2 0.12092 0.02648 0.18354 1 0.0
O4 O-2 0.1216 -0.02 -0.4107 1 0.0
P2 P+5 0.13481 0.36975 0.21983 1 0.0
O2 O-2 0.0214 0.1263 -0.2412 1 0.0
O3 O-2 0.1336 0.1742 0.5023 1 0.0
